data_7030554
loop_
_publ_author_name
'Allenbaugh, Rachel J.'
'Rheingold, Arnold L.'
'Doerrer, Linda H.'

_publ_section_title
;
 Tris(t-butyl)terpyridine-copper(II) complexes and ligand field effects
;
_journal_coden_ASTM DTARAF
_journal_issue 7
_journal_name_full 'Dalton Transactions'
_journal_page_first 1155
_journal_page_last 1163
_journal_paper_doi 10.1039/b809894h
_journal_year 2009
_chemical_formula_sum 'C29 H39 Cu F6 N4 O P S'
_chemical_formula_weight 700.21
_space_group_IT_number 14
_symmetry_cell_setting monoclinic
_symmetry_space_group_name_Hall '-P 2ybc'
_symmetry_space_group_name_H-M 'P 1 21/c 1'
_atom_sites_solution_hydrogens geom
_atom_sites_solution_primary direct
_atom_sites_solution_secondary difmap
_audit_creation_method SHELXL-97
_cell_angle_alpha 90.00
_cell_angle_beta 94.2090(10)
_cell_angle_gamma 90.00
_cell_formula_units_Z 4
_cell_length_a 12.8569(10)
_cell_length_b 22.8389(17)
_cell_length_c 11.2204(9)
_cell_measurement_reflns_used 8947
_cell_measurement_temperature 100(2)
_cell_measurement_theta_max 28.01
_cell_measurement_theta_min 2.39
_cell_volume 3285.8(4)
_computing_cell_refinement 'Bruker SMART'
_computing_data_collection 'Bruker SMART'
_computing_data_reduction 'Bruker SAINT'
_computing_molecular_graphics 'Bruker SHELXTL'
_computing_publication_material 'Bruker SHELXTL'
_computing_structure_refinement 'SHELXL-97 (Sheldrick, 1997)'
_computing_structure_solution 'SHELXS-97 (Sheldrick, 1990)'
_diffrn_ambient_temperature 100(2)
_diffrn_measured_fraction_theta_full 1.000
_diffrn_measured_fraction_theta_max 0.922
_diffrn_measurement_device_type 'CCD area detector'
_diffrn_measurement_method 'phi and omega scans'
_diffrn_radiation_monochromator graphite
_diffrn_radiation_source 'fine-focus sealed tube'
_diffrn_radiation_type MoK\a
_diffrn_radiation_wavelength 0.71073
_diffrn_reflns_av_R_equivalents 0.0523
_diffrn_reflns_av_sigmaI/netI 0.0594
_diffrn_reflns_limit_h_max 16
_diffrn_reflns_limit_h_min -17
_diffrn_reflns_limit_k_max 29
_diffrn_reflns_limit_k_min -29
_diffrn_reflns_limit_l_max 14
_diffrn_reflns_limit_l_min -14
_diffrn_reflns_number 24665
_diffrn_reflns_theta_full 25.00
_diffrn_reflns_theta_max 28.29
_diffrn_reflns_theta_min 1.59
_exptl_absorpt_coefficient_mu 0.840
_exptl_absorpt_correction_T_max 0.9133
_exptl_absorpt_correction_T_min 0.7690
_exptl_absorpt_correction_type multi-scan
_exptl_absorpt_process_details sadabs
_exptl_crystal_colour blue
_exptl_crystal_density_diffrn 1.415
_exptl_crystal_density_method 'not measured'
_exptl_crystal_description plate
_exptl_crystal_F_000 1452
_exptl_crystal_size_max 0.33
_exptl_crystal_size_mid 0.28
_exptl_crystal_size_min 0.11
_refine_diff_density_max 2.641
_refine_diff_density_min -0.968
_refine_diff_density_rms 0.097
_refine_ls_extinction_method none
_refine_ls_goodness_of_fit_ref 1.039
_refine_ls_hydrogen_treatment constr
_refine_ls_matrix_type full
_refine_ls_number_parameters 392
_refine_ls_number_reflns 7519
_refine_ls_number_restraints 0
_refine_ls_restrained_S_all 1.039
_refine_ls_R_factor_all 0.0759
_refine_ls_R_factor_gt 0.0518
_refine_ls_shift/su_max 0.008
_refine_ls_shift/su_mean 0.000
_refine_ls_structure_factor_coef Fsqd
_refine_ls_weighting_details 'calc w=1/[\s^2^(Fo^2^)+(0.0750P)^2^+3.5000P] where P=(Fo^2^+2Fc^2^)/3'
_refine_ls_weighting_scheme calc
_refine_ls_wR_factor_gt 0.1353
_refine_ls_wR_factor_ref 0.1520
_reflns_number_gt 5576
_reflns_number_total 7519
_reflns_threshold_expression >2sigma(I)
_cod_duplicate_entry 7000488
_cod_data_source_file b809894h.txt
_cod_data_source_block lhd92-Compound-2b
_cod_depositor_comments
;
The following automatic conversions were performed:

'_symmetry_cell_setting' value 'Monoclinic' changed to 'monoclinic'
according to
/usr/data/users/saulius/automatic-downloads/retrospective/RSC/lib/dictionaries/cif_core.dic
dictionary named 'cif_core.dic' version 2.4.2 from 2011-04-26.

Automatic conversion script
Id: cif_fix_values 2281 2013-09-26 08:29:07Z andrius 
;
_cod_original_sg_symbol_H-M P2(1)/c
_cod_database_code 7030554

loop_
_symmetry_equiv_pos_as_xyz
'x, y, z'
'-x, y+1/2, -z+1/2'
'-x, -y, -z'
'x, -y-1/2, z-1/2'

loop_
_atom_site_label
_atom_site_type_symbol
_atom_site_fract_x
_atom_site_fract_y
_atom_site_fract_z
_atom_site_U_iso_or_equiv
_atom_site_adp_type
_atom_site_occupancy
_atom_site_symmetry_multiplicity
_atom_site_calc_flag
_atom_site_refinement_flags
Cu1 Cu 0.17178(3) 0.563772(17) 0.47803(3) 0.01749(12) Uani 1 1 d .
S1 S 0.39406(7) 0.40228(4) 0.53201(9) 0.0323(2) Uani 1 1 d .
P1 P 0.09129(7) 0.66203(4) 1.05041(8) 0.0233(2) Uani 1 1 d .
F1 F 0.21289(16) 0.64822(10) 1.0431(2) 0.0426(6) Uani 1 1 d .
F2 F 0.11725(18) 0.69124(10) 1.17933(19) 0.0425(6) Uani 1 1 d .
F3 F -0.02938(16) 0.67559(11) 1.0593(2) 0.0404(6) Uani 1 1 d .
F4 F 0.0660(2) 0.63204(10) 0.92314(19) 0.0412(6) Uani 1 1 d .
F5 F 0.10552(17) 0.72396(9) 0.9868(2) 0.0356(5) Uani 1 1 d .
F6 F 0.07794(18) 0.60016(10) 1.11490(19) 0.0394(5) Uani 1 1 d .
O1 O 0.2425(2) 0.60645(12) 0.3266(2) 0.0304(6) Uani 1 1 d .
N1 N 0.2570(2) 0.49419(12) 0.4731(3) 0.0245(6) Uani 1 1 d .
N2 N 0.26187(19) 0.60908(12) 0.6017(2) 0.0180(5) Uani 1 1 d .
N3 N 0.06994(19) 0.61771(12) 0.5335(2) 0.0178(5) Uani 1 1 d .
N4 N 0.0419(2) 0.53751(12) 0.3769(2) 0.0192(5) Uani 1 1 d .
C4 C 0.3655(2) 0.60468(14) 0.6241(3) 0.0193(6) Uani 1 1 d .
H4A H 0.4022 0.5765 0.5813 0.023 Uiso 1 1 calc R
C5 C 0.4209(2) 0.63962(14) 0.7071(3) 0.0202(6) Uani 1 1 d .
H5A H 0.4944 0.6355 0.7194 0.024 Uiso 1 1 calc R
C6 C 0.3692(2) 0.68094(14) 0.7729(3) 0.0197(6) Uani 1 1 d .
C7 C 0.2606(2) 0.68528(14) 0.7486(3) 0.0178(6) Uani 1 1 d .
H7A H 0.2218 0.7128 0.7908 0.021 Uiso 1 1 calc R
C8 C 0.2103(2) 0.64948(14) 0.6631(3) 0.0176(6) Uani 1 1 d .
C9 C 0.0973(2) 0.65246(13) 0.6275(3) 0.0164(6) Uani 1 1 d .
C10 C 0.0225(2) 0.68477(14) 0.6819(3) 0.0173(6) Uani 1 1 d .
H10A H 0.0424 0.7092 0.7482 0.021 Uiso 1 1 calc R
C11 C -0.0822(2) 0.68129(14) 0.6387(3) 0.0171(6) Uani 1 1 d .
C12 C -0.1071(2) 0.64551(14) 0.5389(3) 0.0170(6) Uani 1 1 d .
H12A H -0.1772 0.6426 0.5062 0.020 Uiso 1 1 calc R
C13 C -0.0290(2) 0.61438(13) 0.4883(3) 0.0163(6) Uani 1 1 d .
C14 C -0.0415(2) 0.57283(13) 0.3868(3) 0.0177(6) Uani 1 1 d .
C15 C -0.1281(2) 0.57091(14) 0.3061(3) 0.0195(6) Uani 1 1 d .
H15A H -0.1849 0.5967 0.3156 0.023 Uiso 1 1 calc R
C16 C -0.1329(2) 0.53155(14) 0.2110(3) 0.0202(7) Uani 1 1 d .
C17 C -0.0493(3) 0.49299(15) 0.2066(3) 0.0229(7) Uani 1 1 d .
H17A H -0.0507 0.4635 0.1468 0.027 Uiso 1 1 calc R
C18 C 0.0360(2) 0.49744(14) 0.2890(3) 0.0204(6) Uani 1 1 d .
H18A H 0.0925 0.4711 0.2832 0.024 Uiso 1 1 calc R
C19 C 0.4303(2) 0.71953(15) 0.8640(3) 0.0223(7) Uani 1 1 d .
C20 C 0.4931(3) 0.67961(18) 0.9542(3) 0.0323(8) Uani 1 1 d .
H20A H 0.5385 0.6539 0.9112 0.048 Uiso 1 1 calc R
H20B H 0.4449 0.6558 0.9975 0.048 Uiso 1 1 calc R
H20C H 0.5356 0.7038 1.0110 0.048 Uiso 1 1 calc R
C21 C 0.5055(3) 0.75727(17) 0.7971(3) 0.0340(8) Uani 1 1 d .
H21A H 0.5505 0.7319 0.7527 0.051 Uiso 1 1 calc R
H21B H 0.5486 0.7809 0.8545 0.051 Uiso 1 1 calc R
H21C H 0.4655 0.7832 0.7411 0.051 Uiso 1 1 calc R
C22 C 0.3607(3) 0.75953(17) 0.9333(3) 0.0313(8) Uani 1 1 d .
H22A H 0.4043 0.7832 0.9903 0.047 Uiso 1 1 calc R
H22B H 0.3127 0.7356 0.9768 0.047 Uiso 1 1 calc R
H22C H 0.3207 0.7854 0.8774 0.047 Uiso 1 1 calc R
C23 C -0.1689(2) 0.71184(14) 0.7007(3) 0.0194(6) Uani 1 1 d .
C24 C -0.1269(2) 0.75769(15) 0.7919(3) 0.0240(7) Uani 1 1 d .
H24A H -0.0903 0.7885 0.7508 0.036 Uiso 1 1 calc R
H24B H -0.0786 0.7389 0.8518 0.036 Uiso 1 1 calc R
H24C H -0.1851 0.7750 0.8313 0.036 Uiso 1 1 calc R
C25 C -0.2444(2) 0.74227(15) 0.6076(3) 0.0209(7) Uani 1 1 d .
H25A H -0.2069 0.7725 0.5660 0.031 Uiso 1 1 calc R
H25B H -0.3014 0.7604 0.6479 0.031 Uiso 1 1 calc R
H25C H -0.2731 0.7133 0.5497 0.031 Uiso 1 1 calc R
C26 C -0.2266(3) 0.66410(15) 0.7676(3) 0.0268(7) Uani 1 1 d .
H26A H -0.1777 0.6453 0.8268 0.040 Uiso 1 1 calc R
H26B H -0.2549 0.6347 0.7103 0.040 Uiso 1 1 calc R
H26C H -0.2837 0.6820 0.8080 0.040 Uiso 1 1 calc R
C27 C -0.2226(3) 0.53081(15) 0.1133(3) 0.0235(7) Uani 1 1 d .
C28 C -0.2940(3) 0.58303(19) 0.1226(4) 0.0429(10) Uani 1 1 d .
H28A H -0.3255 0.5820 0.1995 0.064 Uiso 1 1 calc R
H28B H -0.3491 0.5817 0.0575 0.064 Uiso 1 1 calc R
H28C H -0.2537 0.6192 0.1168 0.064 Uiso 1 1 calc R
C29 C -0.2840(3) 0.47420(18) 0.1222(3) 0.0362(9) Uani 1 1 d .
H29A H -0.3149 0.4727 0.1994 0.054 Uiso 1 1 calc R
H29B H -0.2371 0.4407 0.1153 0.054 Uiso 1 1 calc R
H29C H -0.3394 0.4727 0.0575 0.054 Uiso 1 1 calc R
C30 C -0.1742(3) 0.53321(19) -0.0089(3) 0.0370(9) Uani 1 1 d .
H30A H -0.1343 0.5695 -0.0145 0.056 Uiso 1 1 calc R
H30B H -0.2299 0.5320 -0.0733 0.056 Uiso 1 1 calc R
H30C H -0.1278 0.4996 -0.0161 0.056 Uiso 1 1 calc R
C31 C 0.3317(4) 0.5816(3) 0.2678(4) 0.0634(14) Uani 1 1 d .
H31B H 0.3501 0.6078 0.2033 0.095 Uiso 1 1 calc R
H31C H 0.3126 0.5431 0.2346 0.095 Uiso 1 1 calc R
H31A H 0.3916 0.5776 0.3264 0.095 Uiso 1 1 calc R
C32 C 0.3151(2) 0.45654(15) 0.4981(3) 0.0217(7) Uani 1 1 d .
H1 H 0.202(3) 0.6196(19) 0.284(4) 0.035(13) Uiso 1 1 d .

loop_
_atom_site_aniso_label
_atom_site_aniso_U_11
_atom_site_aniso_U_22
_atom_site_aniso_U_33
_atom_site_aniso_U_23
_atom_site_aniso_U_13
_atom_site_aniso_U_12
Cu1 0.01677(19) 0.0177(2) 0.0182(2) -0.00132(15) 0.00201(14) 0.00226(15)
S1 0.0221(4) 0.0274(5) 0.0473(6) 0.0024(4) 0.0007(4) 0.0078(4)
P1 0.0263(4) 0.0216(5) 0.0220(4) -0.0005(3) 0.0026(3) 0.0008(4)
F1 0.0309(11) 0.0388(13) 0.0591(16) 0.0078(11) 0.0094(10) 0.0092(10)
F2 0.0539(14) 0.0399(14) 0.0317(12) -0.0120(10) -0.0108(10) 0.0108(11)
F3 0.0266(10) 0.0554(15) 0.0396(13) 0.0039(11) 0.0053(9) 0.0044(11)
F4 0.0696(16) 0.0279(12) 0.0255(11) -0.0037(9) -0.0006(10) 0.0020(11)
F5 0.0393(12) 0.0234(11) 0.0443(13) 0.0038(9) 0.0036(10) 0.0005(10)
F6 0.0509(13) 0.0312(12) 0.0360(12) 0.0115(10) 0.0033(10) -0.0041(11)
O1 0.0290(13) 0.0400(16) 0.0221(13) 0.0078(11) 0.0019(11) -0.0009(12)
N1 0.0230(13) 0.0228(15) 0.0278(15) -0.0006(12) 0.0029(11) 0.0024(12)
N2 0.0192(12) 0.0196(14) 0.0154(12) 0.0019(10) 0.0022(10) 0.0018(11)
N3 0.0170(12) 0.0195(14) 0.0170(13) 0.0017(10) 0.0010(9) 0.0023(11)
N4 0.0221(13) 0.0172(14) 0.0182(13) 0.0008(10) 0.0016(10) 0.0008(11)
C4 0.0173(14) 0.0207(16) 0.0206(15) 0.0005(12) 0.0057(12) 0.0059(13)
C5 0.0146(13) 0.0246(17) 0.0214(16) 0.0023(13) 0.0014(11) 0.0021(13)
C6 0.0215(15) 0.0205(16) 0.0172(15) 0.0025(12) 0.0021(12) 0.0002(13)
C7 0.0192(14) 0.0208(16) 0.0134(14) 0.0012(12) 0.0016(11) 0.0035(13)
C8 0.0165(14) 0.0192(16) 0.0171(15) 0.0018(12) 0.0021(11) 0.0047(12)
C9 0.0184(14) 0.0160(15) 0.0149(14) 0.0025(11) 0.0019(11) 0.0035(12)
C10 0.0180(14) 0.0173(16) 0.0165(15) 0.0000(12) 0.0007(11) -0.0002(12)
C11 0.0188(14) 0.0172(15) 0.0152(14) 0.0035(12) 0.0010(11) 0.0004(12)
C12 0.0160(13) 0.0191(16) 0.0157(14) 0.0023(12) 0.0011(11) 0.0012(12)
C13 0.0169(13) 0.0170(15) 0.0150(14) 0.0012(12) 0.0005(11) -0.0015(12)
C14 0.0213(14) 0.0169(16) 0.0155(14) 0.0000(12) 0.0051(11) -0.0026(12)
C15 0.0214(15) 0.0166(16) 0.0206(16) 0.0022(12) 0.0023(12) 0.0013(13)
C16 0.0259(16) 0.0172(16) 0.0174(15) 0.0022(12) 0.0011(12) -0.0053(13)
C17 0.0287(16) 0.0203(17) 0.0201(16) -0.0037(13) 0.0050(13) -0.0045(14)
C18 0.0229(15) 0.0167(16) 0.0221(16) -0.0026(12) 0.0052(12) 0.0000(13)
C19 0.0205(15) 0.0232(17) 0.0229(16) -0.0031(13) -0.0006(12) -0.0012(14)
C20 0.0321(18) 0.038(2) 0.0249(18) -0.0037(16) -0.0094(14) 0.0019(17)
C21 0.0285(18) 0.035(2) 0.039(2) -0.0049(17) 0.0063(15) -0.0086(17)
C22 0.0264(17) 0.034(2) 0.033(2) -0.0129(16) -0.0002(14) -0.0032(16)
C23 0.0173(14) 0.0232(17) 0.0179(15) -0.0001(13) 0.0029(11) 0.0046(13)
C24 0.0230(16) 0.0290(19) 0.0201(16) -0.0058(14) 0.0022(12) 0.0080(14)
C25 0.0160(14) 0.0240(17) 0.0226(16) -0.0008(13) 0.0011(12) 0.0048(13)
C26 0.0248(16) 0.0285(19) 0.0280(18) 0.0041(14) 0.0088(13) 0.0027(15)
C27 0.0307(17) 0.0211(17) 0.0179(16) 0.0021(13) -0.0027(13) -0.0035(14)
C28 0.047(2) 0.041(2) 0.037(2) -0.0078(18) -0.0217(18) 0.013(2)
C29 0.0339(19) 0.038(2) 0.035(2) 0.0072(17) -0.0071(15) -0.0147(18)
C30 0.045(2) 0.049(3) 0.0173(17) 0.0035(16) -0.0007(15) -0.0084(19)
C31 0.064(3) 0.085(4) 0.042(3) 0.003(3) 0.011(2) -0.012(3)
C32 0.0188(15) 0.0231(17) 0.0242(17) -0.0062(13) 0.0069(12) -0.0028(14)

loop_
_atom_type_symbol
_atom_type_description
_atom_type_scat_dispersion_real
_atom_type_scat_dispersion_imag
_atom_type_scat_source
C C 0.0033 0.0016 'International Tables Vol C Tables 4.2.6.8 and 6.1.1.4'
H H 0.0000 0.0000 'International Tables Vol C Tables 4.2.6.8 and 6.1.1.4'
N N 0.0061 0.0033 'International Tables Vol C Tables 4.2.6.8 and 6.1.1.4'
F F 0.0171 0.0103 'International Tables Vol C Tables 4.2.6.8 and 6.1.1.4'
P P 0.1023 0.0942 'International Tables Vol C Tables 4.2.6.8 and 6.1.1.4'
S S 0.1246 0.1234 'International Tables Vol C Tables 4.2.6.8 and 6.1.1.4'
Cu Cu 0.3201 1.2651 'International Tables Vol C Tables 4.2.6.8 and 6.1.1.4'
O O 0.0106 0.0060 'International Tables Vol C Tables 4.2.6.8 and 6.1.1.4'

loop_
_geom_angle_atom_site_label_1
_geom_angle_atom_site_label_2
_geom_angle_atom_site_label_3
_geom_angle
N1 Cu1 N3 158.67(12)
N1 Cu1 N2 98.21(11)
N3 Cu1 N2 79.68(10)
N1 Cu1 N4 100.65(11)
N3 Cu1 N4 79.64(11)
N2 Cu1 N4 159.30(10)
N1 Cu1 O1 94.27(11)
N3 Cu1 O1 107.02(11)
N2 Cu1 O1 93.11(10)
N4 Cu1 O1 93.91(10)
F3 P1 F4 90.23(13)
F3 P1 F5 89.98(12)
F4 P1 F5 90.15(12)
F3 P1 F6 90.36(13)
F4 P1 F6 90.23(12)
F5 P1 F6 179.49(14)
F3 P1 F1 179.35(14)
F4 P1 F1 90.29(14)
F5 P1 F1 90.41(12)
F6 P1 F1 89.25(12)
F3 P1 F2 90.11(13)
F4 P1 F2 179.11(13)
F5 P1 F2 90.67(13)
F6 P1 F2 88.95(13)
F1 P1 F2 89.36(13)
C31 O1 Cu1 123.4(3)
C32 N1 Cu1 163.5(3)
C4 N2 C8 118.2(3)
C4 N2 Cu1 126.9(2)
C8 N2 Cu1 114.8(2)
C13 N3 C9 121.2(3)
C13 N3 Cu1 119.3(2)
C9 N3 Cu1 118.9(2)
C18 N4 C14 117.7(3)
C18 N4 Cu1 127.5(2)
C14 N4 Cu1 113.6(2)
N2 C4 C5 122.6(3)
C4 C5 C6 120.3(3)
C5 C6 C7 116.7(3)
C5 C6 C19 120.3(3)
C7 C6 C19 123.0(3)
C8 C7 C6 120.0(3)
N2 C8 C7 122.2(3)
N2 C8 C9 113.7(3)
C7 C8 C9 124.0(3)
N3 C9 C10 120.5(3)
N3 C9 C8 112.3(3)
C10 C9 C8 127.1(3)
C9 C10 C11 119.8(3)
C10 C11 C12 117.8(3)
C10 C11 C23 122.2(3)
C12 C11 C23 119.9(3)
C13 C12 C11 119.7(3)
N3 C13 C12 120.9(3)
N3 C13 C14 112.0(3)
C12 C13 C14 127.1(3)
N4 C14 C15 122.1(3)
N4 C14 C13 113.8(3)
C15 C14 C13 124.1(3)
C14 C15 C16 120.7(3)
C15 C16 C17 116.4(3)
C15 C16 C27 122.9(3)
C17 C16 C27 120.7(3)
C18 C17 C16 120.3(3)
N4 C18 C17 122.7(3)
C6 C19 C22 113.2(3)
C6 C19 C21 108.0(3)
C22 C19 C21 109.1(3)
C6 C19 C20 108.5(3)
C22 C19 C20 108.5(3)
C21 C19 C20 109.6(3)
C11 C23 C24 112.5(2)
C11 C23 C25 110.1(2)
C24 C23 C25 108.5(3)
C11 C23 C26 107.0(3)
C24 C23 C26 108.4(3)
C25 C23 C26 110.3(3)
C28 C27 C29 110.2(3)
C28 C27 C16 111.8(3)
C29 C27 C16 109.2(3)
C28 C27 C30 108.6(3)
C29 C27 C30 109.4(3)
C16 C27 C30 107.6(3)
N1 C32 S1 178.3(3)

loop_
_geom_bond_atom_site_label_1
_geom_bond_atom_site_label_2
_geom_bond_distance
Cu1 N1 1.933(3)
Cu1 N3 1.933(3)
Cu1 N2 2.025(3)
Cu1 N4 2.039(3)
Cu1 O1 2.211(2)
S1 C32 1.629(3)
P1 F3 1.592(2)
P1 F4 1.596(2)
P1 F5 1.601(2)
P1 F6 1.602(2)
P1 F1 1.603(2)
P1 F2 1.606(2)
O1 C31 1.478(6)
N1 C32 1.160(4)
N2 C4 1.341(4)
N2 C8 1.354(4)
N3 C13 1.336(4)
N3 C9 1.346(4)
N4 C18 1.343(4)
N4 C14 1.353(4)
C4 C5 1.384(4)
C5 C6 1.396(4)
C6 C7 1.407(4)
C6 C19 1.524(4)
C7 C8 1.385(4)
C8 C9 1.479(4)
C9 C10 1.389(4)
C10 C11 1.399(4)
C11 C12 1.404(4)
C11 C23 1.526(4)
C12 C13 1.386(4)
C13 C14 1.481(4)
C14 C15 1.384(4)
C15 C16 1.393(4)
C16 C17 1.393(5)
C16 C27 1.532(4)
C17 C18 1.385(4)
C19 C22 1.530(5)
C19 C21 1.532(5)
C19 C20 1.544(5)
C23 C24 1.534(4)
C23 C25 1.538(4)
C23 C26 1.544(4)
C27 C28 1.513(5)
C27 C29 1.522(5)
C27 C30 1.547(5)
